data_7030941
loop_
_publ_author_name
'Armstrong, David R.'
'Emerson, Helena S.'
'Hern\'an-G\'omez, Alberto'
'Kennedy, Alan R.'
'Hevia, Eva'

_publ_section_title
;
 New supramolecular assemblies in heterobimetallic chemistry: synthesis of
 a homologous series of unsolvated alkali-metal zincates.
;
_journal_issue 38
_journal_name_full 'Dalton transactions (Cambridge, England : 2003)'
_journal_page_first 14229
_journal_page_last 14238
_journal_paper_doi 10.1039/c4dt01131g
_journal_volume 43
_journal_year 2014
_chemical_compound_source 'synthesis as described'
_chemical_formula_moiety 'C12 H33 Li1 Si3 Zn1'
_chemical_formula_sum 'C12 H33 Li Si3 Zn'
_chemical_formula_weight 333.96
_chemical_name_systematic
;
 ?
;
_space_group_crystal_system monoclinic
_space_group_IT_number 14
_space_group_name_Hall '-P 2yn'
_space_group_name_H-M_alt 'P 1 21/n 1'
_symmetry_space_group_name_Hall '-P 2yn'
_symmetry_space_group_name_H-M 'P 1 21/n 1'
_atom_sites_solution_hydrogens geom
_atom_sites_solution_primary direct
_atom_sites_solution_secondary difmap
_audit_conform_dict_location ftp://ftp.iucr.org/pub/cif_core.dic
_audit_conform_dict_name cif_core.dic
_audit_conform_dict_version 2.4
_audit_creation_date 2012-07-31T18:01:07-00:00
_audit_creation_method 'WinGX routine CIF_UPDATE'
_cell_angle_alpha 90
_cell_angle_beta 99.070(2)
_cell_angle_gamma 90
_cell_formula_units_Z 4
_cell_length_a 6.60860(10)
_cell_length_b 19.8732(4)
_cell_length_c 15.9308(4)
_cell_measurement_reflns_used 7687
_cell_measurement_temperature 123(2)
_cell_measurement_theta_max 73.0388
_cell_measurement_theta_min 3.5803
_cell_measurement_wavelength 1.5418
_cell_volume 2066.10(7)
_computing_cell_refinement
;
        CrysAlisPro, Agilent Technologies,
        Version 1.171.34.46 (release 25-11-2010 CrysAlis171 .NET)
        (compiled Nov 25 2010,17:55:46)
;
_computing_data_collection
;
        CrysAlisPro, Agilent Technologies,
        Version 1.171.34.46 (release 25-11-2010 CrysAlis171 .NET)
        (compiled Nov 25 2010,17:55:46)
;
_computing_data_reduction
;
        CrysAlisPro, Agilent Technologies,
        Version 1.171.34.46 (release 25-11-2010 CrysAlis171 .NET)
        (compiled Nov 25 2010,17:55:46)
;
_computing_molecular_graphics 'Ortep-3 for Windows (Farrugia, 1997)'
_computing_publication_material 'WinGX publication routines (Farrugia, 1999)'
_computing_structure_refinement 'SHELXL-97 (Sheldrick, 2008)'
_computing_structure_solution 'SHELXS-97 (Sheldrick, 2008)'
_diffrn_ambient_temperature 123(2)
_diffrn_detector_area_resol_mean 16.0268
_diffrn_measured_fraction_theta_full 1
_diffrn_measured_fraction_theta_max 0.994
_diffrn_measurement_device_type 'Xcalibur, Sapphire3, Gemini'
_diffrn_measurement_method '\w scans'
_diffrn_orient_matrix_UB_11 0.0556519
_diffrn_orient_matrix_UB_12 0.0081545
_diffrn_orient_matrix_UB_13 0.0971144
_diffrn_orient_matrix_UB_21 -0.0621965
_diffrn_orient_matrix_UB_22 -0.0736317
_diffrn_orient_matrix_UB_23 0.0122177
_diffrn_orient_matrix_UB_31 0.2207418
_diffrn_orient_matrix_UB_32 -0.0227802
_diffrn_orient_matrix_UB_33 -0.0044827
_diffrn_radiation_monochromator graphite
_diffrn_radiation_probe x-ray
_diffrn_radiation_source 'Enhance (Cu) X-ray Source'
_diffrn_radiation_type CuK\a
_diffrn_radiation_wavelength 1.5418
_diffrn_reflns_av_R_equivalents 0.0369
_diffrn_reflns_av_unetI/netI 0.0277
_diffrn_reflns_limit_h_max 8
_diffrn_reflns_limit_h_min -5
_diffrn_reflns_limit_k_max 24
_diffrn_reflns_limit_k_min -24
_diffrn_reflns_limit_l_max 19
_diffrn_reflns_limit_l_min -19
_diffrn_reflns_number 19027
_diffrn_reflns_theta_full 70
_diffrn_reflns_theta_max 73.19
_diffrn_reflns_theta_min 3.58
_exptl_absorpt_coefficient_mu 3.157
_exptl_absorpt_correction_T_max 1
_exptl_absorpt_correction_T_min 0.70216
_exptl_absorpt_correction_type multi-scan
_exptl_absorpt_process_details
;
        CrysAlisPro, Agilent Technologies,
        Version 1.171.34.46 (release 25-11-2010 CrysAlis171 .NET)
        (compiled Nov 25 2010,17:55:46)
        Empirical absorption correction using spherical harmonics,
 implemented in SCALE3 ABSPACK scaling algorithm.
;
_exptl_crystal_colour colourless
_exptl_crystal_density_diffrn 1.074
_exptl_crystal_density_method 'not measured'
_exptl_crystal_description plates
_exptl_crystal_F_000 720
_exptl_crystal_size_max 0.2
_exptl_crystal_size_mid 0.2
_exptl_crystal_size_min 0.06
_refine_diff_density_max 0.38
_refine_diff_density_min -0.297
_refine_diff_density_rms 0.058
_refine_ls_extinction_method none
_refine_ls_goodness_of_fit_ref 1.02
_refine_ls_hydrogen_treatment mixed
_refine_ls_matrix_type full
_refine_ls_number_parameters 187
_refine_ls_number_reflns 4119
_refine_ls_number_restraints 0
_refine_ls_restrained_S_all 1.02
_refine_ls_R_factor_all 0.0387
_refine_ls_R_factor_gt 0.0306
_refine_ls_shift/su_max 0.001
_refine_ls_shift/su_mean 0
_refine_ls_structure_factor_coef Fsqd
_refine_ls_weighting_details 'calc w=1/[\s^2^(Fo^2^)+(0.0473P)^2^+0.1166P] where P=(Fo^2^+2Fc^2^)/3'
_refine_ls_weighting_scheme calc
_refine_ls_wR_factor_gt 0.0735
_refine_ls_wR_factor_ref 0.0781
_reflns_number_gt 3464
_reflns_number_total 4119
_reflns_threshold_expression >2\s(I)
_cod_data_source_file c4dt01131g2.cif
_cod_data_source_block import1
_cod_depositor_comments 'Adding full bibliography for 7030941--7030945.cif.'
_cod_database_code 7030941

loop_
_space_group_symop_operation_xyz
'x, y, z'
'-x+1/2, y+1/2, -z+1/2'
'-x, -y, -z'
'x-1/2, -y-1/2, z-1/2'

loop_
_atom_site_label
_atom_site_type_symbol
_atom_site_fract_x
_atom_site_fract_y
_atom_site_fract_z
_atom_site_U_iso_or_equiv
_atom_site_adp_type
_atom_site_occupancy
_atom_site_symmetry_multiplicity
_atom_site_calc_flag
_atom_site_refinement_flags
Zn1 Zn 1.09336(3) 0.198059(11) 0.082976(14) 0.02176(8) Uani 1 1 d .
Li1 Li 0.7196(5) 0.19047(17) 0.0593(2) 0.0333(7) Uani 1 1 d .
Si1 Si 1.11896(8) 0.09202(3) 0.23639(3) 0.03008(12) Uani 1 1 d .
Si2 Si 1.06778(8) 0.35879(2) 0.07504(3) 0.02978(13) Uani 1 1 d .
Si3 Si 0.36406(8) 0.14730(3) -0.05133(3) 0.02758(12) Uani 1 1 d .
C1 C 0.9475(3) 0.12500(10) 0.14261(14) 0.0325(4) Uani 1 1 d .
C2 C 0.9779(4) 0.03809(14) 0.30470(16) 0.0552(7) Uani 1 1 d .
H2A H 0.8676 0.0643 0.3234 0.083 Uiso 1 1 calc R
H2B H 1.0731 0.0227 0.3545 0.083 Uiso 1 1 calc R
H2C H 0.9194 -0.0009 0.2719 0.083 Uiso 1 1 calc R
C3 C 1.2380(6) 0.16344(15) 0.30207(19) 0.0759(10) Uani 1 1 d .
H3A H 1.321 0.1903 0.2687 0.114 Uiso 1 1 calc R
H3B H 1.3254 0.1459 0.3528 0.114 Uiso 1 1 calc R
H3C H 1.1302 0.1917 0.3193 0.114 Uiso 1 1 calc R
C4 C 1.3248(4) 0.03840(13) 0.20325(18) 0.0586(7) Uani 1 1 d .
H4A H 1.2624 0.0021 0.1663 0.088 Uiso 1 1 calc R
H4B H 1.4084 0.0191 0.2537 0.088 Uiso 1 1 calc R
H4C H 1.4115 0.0659 0.1723 0.088 Uiso 1 1 calc R
C5 C 0.9134(3) 0.28119(9) 0.05151(16) 0.0318(4) Uani 1 1 d .
C6 C 1.2322(5) 0.35022(13) 0.18126(16) 0.0574(7) Uani 1 1 d .
H6A H 1.1461 0.3394 0.2242 0.086 Uiso 1 1 calc R
H6B H 1.3045 0.3927 0.1962 0.086 Uiso 1 1 calc R
H6C H 1.3321 0.3141 0.1791 0.086 Uiso 1 1 calc R
C7 C 1.2376(4) 0.37442(11) -0.00593(16) 0.0434(5) Uani 1 1 d .
H7A H 1.3342 0.337 -0.0057 0.065 Uiso 1 1 calc R
H7B H 1.3137 0.4164 0.0076 0.065 Uiso 1 1 calc R
H7C H 1.1541 0.3781 -0.0623 0.065 Uiso 1 1 calc R
C8 C 0.8992(4) 0.43423(11) 0.07688(19) 0.0540(6) Uani 1 1 d .
H8A H 0.8091 0.4384 0.022 0.081 Uiso 1 1 calc R
H8B H 0.9842 0.4747 0.0873 0.081 Uiso 1 1 calc R
H8C H 0.8159 0.4291 0.1222 0.081 Uiso 1 1 calc R
C9 C 0.3787(3) 0.18822(9) 0.05380(12) 0.0240(3) Uani 1 1 d .
C10 C 0.2155(4) 0.20048(13) -0.13591(15) 0.0487(6) Uani 1 1 d .
H10A H 0.0766 0.2073 -0.1232 0.073 Uiso 1 1 calc R
H10B H 0.2084 0.1779 -0.191 0.073 Uiso 1 1 calc R
H10C H 0.2835 0.2441 -0.1379 0.073 Uiso 1 1 calc R
C11 C 0.6255(3) 0.13407(11) -0.08282(13) 0.0357(4) Uani 1 1 d .
H11A H 0.6931 0.1777 -0.0859 0.054 Uiso 1 1 calc R
H11B H 0.6101 0.112 -0.1385 0.054 Uiso 1 1 calc R
H11C H 0.7087 0.1057 -0.0404 0.054 Uiso 1 1 calc R
C12 C 0.2441(4) 0.06210(11) -0.05007(17) 0.0478(6) Uani 1 1 d .
H12A H 0.3206 0.0351 -0.0042 0.072 Uiso 1 1 calc R
H12B H 0.2472 0.0397 -0.1047 0.072 Uiso 1 1 calc R
H12C H 0.1018 0.0668 -0.0407 0.072 Uiso 1 1 calc R
H1A H 0.830(5) 0.1383(15) 0.1654(19) 0.069(9) Uiso 1 1 d .
H1B H 0.904(4) 0.0841(14) 0.1127(18) 0.061(8) Uiso 1 1 d .
H5A H 0.858(4) 0.2841(13) 0.001(2) 0.055(8) Uiso 1 1 d .
H5B H 0.806(5) 0.2857(14) 0.0866(19) 0.062(9) Uiso 1 1 d .
H9A H 0.427(3) 0.2320(12) 0.0566(14) 0.037(6) Uiso 1 1 d .
H9B H 0.442(3) 0.1623(11) 0.0990(15) 0.033(6) Uiso 1 1 d .

loop_
_atom_site_aniso_label
_atom_site_aniso_U_11
_atom_site_aniso_U_22
_atom_site_aniso_U_33
_atom_site_aniso_U_23
_atom_site_aniso_U_13
_atom_site_aniso_U_12
Zn1 0.01436(13) 0.02342(13) 0.02743(13) 0.00026(9) 0.00304(8) -0.00019(8)
Li1 0.0202(16) 0.0374(17) 0.0414(19) 0.0023(14) 0.0025(13) 0.0000(13)
Si1 0.0314(3) 0.0300(2) 0.0280(3) 0.0037(2) 0.0020(2) 0.0032(2)
Si2 0.0337(3) 0.0222(2) 0.0341(3) -0.00010(19) 0.0074(2) -0.00018(19)
Si3 0.0203(2) 0.0312(2) 0.0308(3) -0.0027(2) 0.00268(19) 0.00010(19)
C1 0.0215(10) 0.0371(10) 0.0376(11) 0.0141(8) 0.0007(8) -0.0046(8)
C2 0.0584(16) 0.0625(15) 0.0486(14) 0.0256(12) 0.0204(12) 0.0097(12)
C3 0.109(3) 0.0573(17) 0.0507(16) -0.0090(13) -0.0213(17) -0.0136(17)
C4 0.0554(16) 0.0551(15) 0.0710(18) 0.0314(13) 0.0278(13) 0.0282(12)
C5 0.0221(10) 0.0251(9) 0.0479(13) 0.0020(8) 0.0047(9) 0.0029(7)
C6 0.084(2) 0.0416(12) 0.0408(13) -0.0072(10) -0.0092(13) -0.0050(12)
C7 0.0429(13) 0.0359(10) 0.0550(14) 0.0077(10) 0.0193(10) -0.0028(9)
C8 0.0607(16) 0.0300(10) 0.0759(18) -0.0014(11) 0.0254(14) 0.0126(10)
C9 0.0156(8) 0.0261(8) 0.0303(9) 0.0002(7) 0.0037(7) 0.0002(6)
C10 0.0403(13) 0.0649(15) 0.0371(12) 0.0038(11) -0.0054(10) 0.0149(11)
C11 0.0302(11) 0.0461(11) 0.0323(10) -0.0052(9) 0.0093(8) 0.0020(8)
C12 0.0473(14) 0.0389(11) 0.0600(15) -0.0158(10) 0.0174(11) -0.0125(10)

loop_
_atom_type_symbol
_atom_type_description
_atom_type_scat_dispersion_real
_atom_type_scat_dispersion_imag
_atom_type_scat_source
Zn Zn -1.5491 0.6778 'International Tables Vol C Tables 4.2.6.8 and 6.1.1.4'
Li Li 0.0008 0.0003 'International Tables Vol C Tables 4.2.6.8 and 6.1.1.4'
Si Si 0.2541 0.3302 'International Tables Vol C Tables 4.2.6.8 and 6.1.1.4'
C C 0.0181 0.0091 'International Tables Vol C Tables 4.2.6.8 and 6.1.1.4'
H H 0 0 'International Tables Vol C Tables 4.2.6.8 and 6.1.1.4'

loop_
_geom_angle_atom_site_label_1
_geom_angle_atom_site_label_2
_geom_angle_atom_site_label_3
_geom_angle
_geom_angle_site_symmetry_1
_geom_angle_site_symmetry_3
C9 Zn1 C5 123.21(8) 1_655 .
C9 Zn1 C1 124.07(8) 1_655 .
C5 Zn1 C1 112.68(8) . .
C9 Zn1 Li1 156.24(10) 1_655 .
C5 Zn1 Li1 58.59(10) . .
C1 Zn1 Li1 59.46(10) . .
Zn1 Li1 Si3 146.32(15) . .
Zn1 Li1 H1A 71.3(9) . .
Si3 Li1 H1A 121.3(9) . .
Zn1 Li1 H5A 64.0(7) . .
Si3 Li1 H5A 109.4(7) . .
H1A Li1 H5A 129.2(11) . .
Zn1 Li1 H5B 70.2(9) . .
Si3 Li1 H5B 126.9(8) . .
H1A Li1 H5B 104.5(12) . .
H5A Li1 H5B 38.5(10) . .
Zn1 Li1 H9A 152.3(7) . .
Si3 Li1 H9A 55.7(6) . .
H1A Li1 H9A 115.4(11) . .
H5A Li1 H9A 95.5(10) . .
H5B Li1 H9A 82.1(11) . .
Zn1 Li1 H9B 151.2(7) . .
Si3 Li1 H9B 55.4(6) . .
H1A Li1 H9B 80.1(11) . .
H5A Li1 H9B 138.3(9) . .
H5B Li1 H9B 114.6(11) . .
H9A Li1 H9B 42.9(8) . .
C1 Si1 C3 109.56(12) . .
C1 Si1 C4 110.79(11) . .
C3 Si1 C4 109.37(16) . .
C1 Si1 C2 111.97(10) . .
C3 Si1 C2 108.29(15) . .
C4 Si1 C2 106.77(11) . .
C5 Si2 C7 111.76(11) . .
C5 Si2 C6 109.27(11) . .
C7 Si2 C6 108.31(13) . .
C5 Si2 C8 111.07(10) . .
C7 Si2 C8 107.60(11) . .
C6 Si2 C8 108.76(13) . .
C9 Si3 C10 110.56(10) . .
C9 Si3 C12 110.47(10) . .
C10 Si3 C12 110.18(12) . .
C9 Si3 C11 112.42(8) . .
C10 Si3 C11 106.60(11) . .
C12 Si3 C11 106.46(10) . .
C9 Si3 Li1 52.07(9) . .
C10 Si3 Li1 124.54(11) . .
C12 Si3 Li1 125.28(11) . .
C11 Si3 Li1 60.36(10) . .
Si1 C1 Zn1 110.59(9) . .
Si1 C1 H1A 103.0(18) . .
Zn1 C1 H1A 116.9(18) . .
Si1 C1 H1B 101.5(16) . .
Zn1 C1 H1B 119.6(17) . .
H1A C1 H1B 103(2) . .
Si1 C2 H2A 109.5 . .
Si1 C2 H2B 109.5 . .
H2A C2 H2B 109.5 . .
Si1 C2 H2C 109.5 . .
H2A C2 H2C 109.5 . .
H2B C2 H2C 109.5 . .
Si1 C3 H3A 109.5 . .
Si1 C3 H3B 109.5 . .
H3A C3 H3B 109.5 . .
Si1 C3 H3C 109.5 . .
H3A C3 H3C 109.5 . .
H3B C3 H3C 109.5 . .
Si1 C4 H4A 109.5 . .
Si1 C4 H4B 109.5 . .
H4A C4 H4B 109.5 . .
Si1 C4 H4C 109.5 . .
H4A C4 H4C 109.5 . .
H4B C4 H4C 109.5 . .
Si2 C5 Zn1 109.94(10) . .
Si2 C5 H5A 106.2(18) . .
Zn1 C5 H5A 116.1(19) . .
Si2 C5 H5B 103.6(16) . .
Zn1 C5 H5B 112.4(17) . .
H5A C5 H5B 108(2) . .
Si2 C6 H6A 109.5 . .
Si2 C6 H6B 109.5 . .
H6A C6 H6B 109.5 . .
Si2 C6 H6C 109.5 . .
H6A C6 H6C 109.5 . .
H6B C6 H6C 109.5 . .
Si2 C7 H7A 109.5 . .
Si2 C7 H7B 109.5 . .
H7A C7 H7B 109.5 . .
Si2 C7 H7C 109.5 . .
H7A C7 H7C 109.5 . .
H7B C7 H7C 109.5 . .
Si2 C8 H8A 109.5 . .
Si2 C8 H8B 109.5 . .
H8A C8 H8B 109.5 . .
Si2 C8 H8C 109.5 . .
H8A C8 H8C 109.5 . .
H8B C8 H8C 109.5 . .
Si3 C9 Zn1 109.45(8) . 1_455
Si3 C9 H9A 115.2(14) . .
Zn1 C9 H9A 103.1(14) 1_455 .
Si3 C9 H9B 114.2(14) . .
Zn1 C9 H9B 101.4(14) 1_455 .
H9A C9 H9B 111.9(19) . .
Si3 C10 H10A 109.5 . .
Si3 C10 H10B 109.5 . .
H10A C10 H10B 109.5 . .
Si3 C10 H10C 109.5 . .
H10A C10 H10C 109.5 . .
H10B C10 H10C 109.5 . .
Si3 C11 H11A 109.5 . .
Si3 C11 H11B 109.5 . .
H11A C11 H11B 109.5 . .
Si3 C11 H11C 109.5 . .
H11A C11 H11C 109.5 . .
H11B C11 H11C 109.5 . .
Si3 C12 H12A 109.5 . .
Si3 C12 H12B 109.5 . .
H12A C12 H12B 109.5 . .
Si3 C12 H12C 109.5 . .
H12A C12 H12C 109.5 . .
H12B C12 H12C 109.5 . .

loop_
_geom_bond_atom_site_label_1
_geom_bond_atom_site_label_2
_geom_bond_distance
_geom_bond_site_symmetry_2
Zn1 C9 2.0214(18) 1_655
Zn1 C5 2.0512(19) .
Zn1 C1 2.0564(19) .
Zn1 Li1 2.444(3) .
Li1 Si3 2.838(3) .
Li1 H1A 2.02(3) .
Li1 H5A 2.33(3) .
Li1 H5B 2.00(3) .
Li1 H9A 2.10(2) .
Li1 H9B 2.11(2) .
Si1 C1 1.847(2) .
Si1 C3 1.862(3) .
Si1 C4 1.868(2) .
Si1 C2 1.877(2) .
Si2 C5 1.855(2) .
Si2 C7 1.864(2) .
Si2 C6 1.869(2) .
Si2 C8 1.871(2) .
Si3 C9 1.8506(19) .
Si3 C10 1.865(2) .
Si3 C12 1.871(2) .
Si3 C11 1.892(2) .
C1 H1A 0.95(3) .
C1 H1B 0.96(3) .
C2 H2A 0.98 .
C2 H2B 0.98 .
C2 H2C 0.98 .
C3 H3A 0.98 .
C3 H3B 0.98 .
C3 H3C 0.98 .
C4 H4A 0.98 .
C4 H4B 0.98 .
C4 H4C 0.98 .
C5 H5A 0.84(3) .
C5 H5B 0.97(3) .
C6 H6A 0.98 .
C6 H6B 0.98 .
C6 H6C 0.98 .
C7 H7A 0.98 .
C7 H7B 0.98 .
C7 H7C 0.98 .
C8 H8A 0.98 .
C8 H8B 0.98 .
C8 H8C 0.98 .
C9 Zn1 2.0214(17) 1_455
C9 H9A 0.93(2) .
C9 H9B 0.93(2) .
C10 H10A 0.98 .
C10 H10B 0.98 .
C10 H10C 0.98 .
C11 H11A 0.98 .
C11 H11B 0.98 .
C11 H11C 0.98 .
C12 H12A 0.98 .
C12 H12B 0.98 .
C12 H12C 0.98 .

loop_
_geom_torsion_atom_site_label_1
_geom_torsion_atom_site_label_2
_geom_torsion_atom_site_label_3
_geom_torsion_atom_site_label_4
_geom_torsion
_geom_torsion_site_symmetry_1
_geom_torsion_site_symmetry_4
C9 Zn1 Li1 Si3 4.6(4) 1_655 .
C5 Zn1 Li1 Si3 106.5(3) . .
C1 Zn1 Li1 Si3 -101.3(3) . .
Zn1 Li1 Si3 C9 178.7(3) . .
Zn1 Li1 Si3 C10 -91.1(3) . .
Zn1 Li1 Si3 C12 89.1(3) . .
Zn1 Li1 Si3 C11 -0.7(2) . .
C3 Si1 C1 Zn1 48.58(18) . .
C4 Si1 C1 Zn1 -72.17(15) . .
C2 Si1 C1 Zn1 168.75(12) . .
C9 Zn1 C1 Si1 47.79(15) 1_655 .
C5 Zn1 C1 Si1 -134.56(11) . .
Li1 Zn1 C1 Si1 -160.10(18) . .
C7 Si2 C5 Zn1 75.93(14) . .
C6 Si2 C5 Zn1 -43.93(16) . .
C8 Si2 C5 Zn1 -163.91(12) . .
C9 Zn1 C5 Si2 -44.25(16) 1_655 .
C1 Zn1 C5 Si2 138.08(11) . .
Li1 Zn1 C5 Si2 163.86(18) . .
C10 Si3 C9 Zn1 62.37(13) . 1_455
C12 Si3 C9 Zn1 -59.86(12) . 1_455
C11 Si3 C9 Zn1 -178.62(9) . 1_455
Li1 Si3 C9 Zn1 -179.24(15) . 1_455
